data_1559083
loop_
_publ_author_name
'Hilario-Mart\'inez, J. Ciciolil'
'Murillo, Fernando'
'Garc\'ia-M\'endez, Jair'
'Dzib, Eugenia'
'Sandoval-Ram\'irez, Jes\'us'
'Mu\~noz-Hern\'andez, Miguel \'Angel'
'Bern\`es, Sylvain'
'K\"urti, L\'aszl\'o'
'Duarte, Fernanda'
'Merino, Gabriel'
'Fern\'andez-Herrera, Mar\'ia A.'

_publ_section_title
;
 trans-Hydroboration--oxidation products in \D5-steroids via a
 hydroboration-retro-hydroboration mechanism
;
_journal_issue 47
_journal_name_full 'Chemical Science'
_journal_page_first 12764
_journal_page_last 12768
_journal_paper_doi 10.1039/D0SC01701A
_journal_volume 11
_journal_year 2020
_chemical_absolute_configuration syn
_chemical_formula_moiety 'C27 H47 D O2'
_chemical_formula_sum 'C27 H47 D O2'
_chemical_formula_weight 405.66
_chemical_melting_point 467
_chemical_name_systematic 5\b-Cholestane-3\b,6\b-diol
_chemical_optical_rotation '[\a]^25^~D~=+607 (c= 2 x 10^-4^, CHCl~3~)'
_space_group_crystal_system orthorhombic
_space_group_IT_number 19
_space_group_name_Hall 'P 2ac 2ab'
_space_group_name_H-M_alt 'P 21 21 21'
_atom_sites_solution_hydrogens mixed
_atom_sites_solution_primary dual
_atom_sites_solution_secondary difmap
_audit_creation_date 2019-05-06
_audit_creation_method SHELXL-2018/3
_audit_update_record
;
2019-06-06 deposited with the CCDC.	2020-09-08 downloaded from the CCDC.
;
_cell_angle_alpha 90
_cell_angle_beta 90
_cell_angle_gamma 90
_cell_formula_units_Z 4
_cell_length_a 8.1858(3)
_cell_length_b 10.4115(6)
_cell_length_c 30.9258(12)
_cell_measurement_reflns_used 24243
_cell_measurement_temperature 295(1)
_cell_measurement_theta_max 26.60
_cell_measurement_theta_min 2.03
_cell_volume 2635.7(2)
_computing_cell_refinement 'X-AREA 1.86'
_computing_data_collection 'X-AREA 1.86 (Stoe & Cie, 2018)'
_computing_data_reduction 'X-AREA 1.86'
_computing_molecular_graphics 'XP in SHELXTL-Plus (Sheldrick, 2008) and Mercury (Macrae et al., 2008)'
_computing_publication_material 'PublCif (Westrip, 2010)'
_computing_structure_refinement 'SHELXL-2018/3 (Sheldrick, 2018)'
_computing_structure_solution 'SHELXT-2018/2 (Sheldrick, 2015a)'
_diffrn_ambient_environment air
_diffrn_ambient_temperature 295(1)
_diffrn_detector 'Reverse-biased silicon diode array'
_diffrn_detector_area_resol_mean 5.81
_diffrn_detector_type 'Dectris Pilatus 100K R'
_diffrn_measured_fraction_theta_full 0.992
_diffrn_measured_fraction_theta_max 0.993
_diffrn_measurement_details
;
1398 frames, 45-55 s/frame, 1 deg./frame, detector distance = 50 mm
;
_diffrn_measurement_device 'Eulerian four-circle diffractometer'
_diffrn_measurement_device_type 'Stoe Stadivari'
_diffrn_measurement_method '\w scans'
_diffrn_measurement_specimen_support Mitegen
_diffrn_radiation_collimation '0.6 mm diameter'
_diffrn_radiation_monochromator 'Graded multilayer mirror'
_diffrn_radiation_polarisn_norm -90
_diffrn_radiation_probe x-ray
_diffrn_radiation_type AgK\a
_diffrn_radiation_wavelength 0.56083
_diffrn_reflns_av_R_equivalents 0.0816
_diffrn_reflns_av_unetI/netI 0.0730
_diffrn_reflns_Laue_measured_fraction_full 0.992
_diffrn_reflns_Laue_measured_fraction_max 0.993
_diffrn_reflns_limit_h_max 11
_diffrn_reflns_limit_h_min -9
_diffrn_reflns_limit_k_max 14
_diffrn_reflns_limit_k_min -14
_diffrn_reflns_limit_l_max 42
_diffrn_reflns_limit_l_min -42
_diffrn_reflns_number 45768
_diffrn_reflns_point_group_measured_fraction_full 0.993
_diffrn_reflns_point_group_measured_fraction_max 0.990
_diffrn_reflns_theta_full 19.664
_diffrn_reflns_theta_max 22.499
_diffrn_reflns_theta_min 2.031
_diffrn_source 'Sealed X-ray tube'
_diffrn_source_current 0.55
_diffrn_source_power 0.03575
_diffrn_source_type 'Axo Astix-f Microfocus source'
_diffrn_source_voltage 65
_exptl_absorpt_coefficient_mu 0.041
_exptl_absorpt_correction_T_max 1.0000
_exptl_absorpt_correction_T_min 0.3630
_exptl_absorpt_correction_type multi-scan
_exptl_absorpt_process_details 'X-AREA 1.86 (Stoe & Cie, 2018)'
_exptl_crystal_colour colourless
_exptl_crystal_density_diffrn 1.022
_exptl_crystal_description Prism
_exptl_crystal_F_000 904
_exptl_crystal_recrystallization_method 'Re-crystallisation from solvent: MeOH/CH2Cl2'
_exptl_crystal_size_max 0.600
_exptl_crystal_size_mid 0.333
_exptl_crystal_size_min 0.125
_refine_diff_density_max 0.185
_refine_diff_density_min -0.127
_refine_diff_density_rms 0.028
_refine_ls_extinction_method none
_refine_ls_goodness_of_fit_ref 0.811
_refine_ls_hydrogen_treatment mixed
_refine_ls_matrix_type full
_refine_ls_number_constraints 0
_refine_ls_number_parameters 284
_refine_ls_number_reflns 6932
_refine_ls_number_restraints 0
_refine_ls_restrained_S_all 0.811
_refine_ls_R_factor_all 0.1241
_refine_ls_R_factor_gt 0.0493
_refine_ls_shift/su_max 0.000
_refine_ls_shift/su_mean 0.000
_refine_ls_structure_factor_coef Fsqd
_refine_ls_weighting_details 'w=1/[\s^2^(Fo^2^)+(0.0750P)^2^] where P=(Fo^2^+2Fc^2^)/3'
_refine_ls_weighting_scheme calc
_refine_ls_wR_factor_gt 0.1181
_refine_ls_wR_factor_ref 0.1381
_reflns_Friedel_coverage 0.759
_reflns_Friedel_fraction_full 0.995
_reflns_Friedel_fraction_max 0.986
_reflns_number_gt 3034
_reflns_number_total 6932
_reflns_threshold_expression 'I > 2\s(I)'
_cod_data_source_file d0sc01701a3.cif
_cod_data_source_block 1c
_cod_depositor_comments 'Adding full bibliography for 1559081--1559084.cif.'
_cod_database_code 1559083
_shelx_shelxl_version_number 2018/3
_shelx_estimated_absorpt_t_min 0.976
_shelx_estimated_absorpt_t_max 0.995

loop_
_space_group_symop_operation_xyz
'x, y, z'
'-x+1/2, -y, z+1/2'
'-x, y+1/2, -z+1/2'
'x+1/2, -y+1/2, -z'

loop_
_atom_site_label
_atom_site_type_symbol
_atom_site_fract_x
_atom_site_fract_y
_atom_site_fract_z
_atom_site_U_iso_or_equiv
_atom_site_adp_type
_atom_site_occupancy
_atom_site_site_symmetry_order
_atom_site_calc_flag
_atom_site_refinement_flags_posn
_atom_site_refinement_flags_adp
_atom_site_refinement_flags_occupancy
_atom_site_disorder_assembly
_atom_site_disorder_group
C1 C -0.7681(4) -0.6036(4) -0.09433(11) 0.0803(10) Uani 1 1 d . . . . .
H1A H -0.793931 -0.573758 -0.065422 0.096 Uiso 1 1 calc R U . . .
H1B H -0.774363 -0.530251 -0.113595 0.096 Uiso 1 1 calc R U . . .
C2 C -0.8947(3) -0.7001(4) -0.10782(11) 0.0879(11) Uani 1 1 d . . . . .
H2A H -0.874089 -0.726400 -0.137413 0.105 Uiso 1 1 calc R U . . .
H2B H -1.001880 -0.660470 -0.106804 0.105 Uiso 1 1 calc R U . . .
C3 C -0.8935(3) -0.8171(4) -0.07891(9) 0.0684(9) Uani 1 1 d . . . . .
H3A H -0.963776 -0.882742 -0.091917 0.082 Uiso 1 1 calc R U . . .
O3 O -0.9537(2) -0.7892(3) -0.03667(7) 0.0843(8) Uani 1 1 d . . . . .
H3 H -1.046(5) -0.790(4) -0.0350(15) 0.126 Uiso 1 1 d . U . . .
C4 C -0.7228(3) -0.8712(3) -0.07502(10) 0.0615(7) Uani 1 1 d . . . . .
H4A H -0.695328 -0.913239 -0.102050 0.074 Uiso 1 1 calc R U . . .
H4B H -0.723305 -0.936490 -0.052653 0.074 Uiso 1 1 calc R U . . .
C5 C -0.5892(2) -0.7750(3) -0.06459(9) 0.0554(7) Uani 1 1 d . . . . .
D5A D -0.609006 -0.744542 -0.035067 0.066 Uiso 1 1 calc R U . . .
C6 C -0.4240(3) -0.8454(3) -0.06420(9) 0.0602(8) Uani 1 1 d . . . . .
H6A H -0.438855 -0.927505 -0.049195 0.072 Uiso 1 1 calc R U . . .
O6 O -0.3003(2) -0.7747(3) -0.04204(7) 0.0829(8) Uani 1 1 d . . . . .
H6 H -0.331(5) -0.757(4) -0.0164(13) 0.124 Uiso 1 1 d . U . . .
C7 C -0.3637(3) -0.8735(3) -0.10944(9) 0.0560(7) Uani 1 1 d . . . . .
H7A H -0.430643 -0.941237 -0.121672 0.067 Uiso 1 1 calc R U . . .
H7B H -0.252754 -0.905720 -0.107555 0.067 Uiso 1 1 calc R U . . .
C8 C -0.3656(3) -0.7601(3) -0.14008(8) 0.0484(6) Uani 1 1 d . . . . .
H8A H -0.284809 -0.697590 -0.129881 0.058 Uiso 1 1 calc R U . . .
C9 C -0.5340(3) -0.6937(3) -0.14061(9) 0.0548(7) Uani 1 1 d . . . . .
H9A H -0.611948 -0.758306 -0.150840 0.066 Uiso 1 1 calc R U . . .
C10 C -0.5914(3) -0.6548(3) -0.09454(9) 0.0590(8) Uani 1 1 d . . . . .
C11 C -0.5386(4) -0.5848(3) -0.17358(11) 0.0792(10) Uani 1 1 d . . . . .
H11A H -0.649799 -0.553133 -0.175675 0.095 Uiso 1 1 calc R U . . .
H11B H -0.470951 -0.514900 -0.163149 0.095 Uiso 1 1 calc R U . . .
C12 C -0.4805(4) -0.6230(3) -0.21851(11) 0.0789(10) Uani 1 1 d . . . . .
H12A H -0.477987 -0.547320 -0.236804 0.095 Uiso 1 1 calc R U . . .
H12B H -0.557806 -0.683126 -0.230966 0.095 Uiso 1 1 calc R U . . .
C13 C -0.3111(3) -0.6843(3) -0.21786(9) 0.0562(7) Uani 1 1 d . . . . .
C14 C -0.3217(3) -0.7967(3) -0.18632(8) 0.0478(6) Uani 1 1 d . . . . .
H14A H -0.411616 -0.850716 -0.196686 0.057 Uiso 1 1 calc R U . . .
C15 C -0.1654(3) -0.8739(3) -0.19435(10) 0.0653(8) Uani 1 1 d . . . . .
H15A H -0.180636 -0.963623 -0.186871 0.078 Uiso 1 1 calc R U . . .
H15B H -0.074874 -0.839658 -0.177729 0.078 Uiso 1 1 calc R U . . .
C16 C -0.1357(4) -0.8579(3) -0.24312(10) 0.0733(9) Uani 1 1 d . . . . .
H16A H -0.153612 -0.938778 -0.257948 0.088 Uiso 1 1 calc R U . . .
H16B H -0.024103 -0.830647 -0.248382 0.088 Uiso 1 1 calc R U . . .
C17 C -0.2563(3) -0.7556(3) -0.25972(9) 0.0623(7) Uani 1 1 d . . . . .
H17A H -0.352124 -0.801413 -0.270834 0.075 Uiso 1 1 calc R U . . .
C18 C -0.1800(4) -0.5870(3) -0.20445(12) 0.0808(10) Uani 1 1 d . . . . .
H18A H -0.204294 -0.554674 -0.176102 0.121 Uiso 1 1 calc R U . . .
H18B H -0.178391 -0.517156 -0.224714 0.121 Uiso 1 1 calc R U . . .
H18C H -0.075063 -0.628233 -0.204143 0.121 Uiso 1 1 calc R U . . .
C19 C -0.4857(4) -0.5472(3) -0.07607(13) 0.0883(11) Uani 1 1 d . . . . .
H19A H -0.372424 -0.568424 -0.079780 0.132 Uiso 1 1 calc R U . . .
H19B H -0.508928 -0.536960 -0.045840 0.132 Uiso 1 1 calc R U . . .
H19C H -0.509219 -0.468433 -0.090977 0.132 Uiso 1 1 calc R U . . .
C20 C -0.1846(5) -0.6780(3) -0.29766(11) 0.0828(10) Uani 1 1 d . . . . .
H20A H -0.083263 -0.639093 -0.286995 0.099 Uiso 1 1 calc R U . . .
C21 C -0.2928(7) -0.5679(5) -0.31252(15) 0.153(2) Uani 1 1 d . . . . .
H21A H -0.311271 -0.510110 -0.288827 0.230 Uiso 1 1 calc R U . . .
H21B H -0.395483 -0.601323 -0.322440 0.230 Uiso 1 1 calc R U . . .
H21C H -0.240050 -0.522660 -0.335693 0.230 Uiso 1 1 calc R U . . .
C22 C -0.1363(5) -0.7649(4) -0.33550(11) 0.0887(11) Uani 1 1 d . . . . .
H22A H -0.077986 -0.838260 -0.323834 0.106 Uiso 1 1 calc R U . . .
H22B H -0.235819 -0.797246 -0.348610 0.106 Uiso 1 1 calc R U . . .
C23 C -0.0345(6) -0.7078(4) -0.37022(14) 0.1190(15) Uani 1 1 d . . . . .
H23A H 0.066499 -0.677759 -0.357328 0.143 Uiso 1 1 calc R U . . .
H23B H -0.091364 -0.633211 -0.381451 0.143 Uiso 1 1 calc R U . . .
C24 C 0.0077(6) -0.7929(4) -0.40737(13) 0.1172(15) Uani 1 1 d . . . . .
H24A H 0.069783 -0.863965 -0.395472 0.141 Uiso 1 1 calc R U . . .
H24B H -0.094543 -0.828798 -0.417675 0.141 Uiso 1 1 calc R U . . .
C25 C 0.0935(9) -0.7510(6) -0.44434(19) 0.160(3) Uani 1 1 d . . . . .
H25A H 0.036040 -0.677959 -0.457323 0.192 Uiso 0.458(17) 1 calc R U P A 1
H25B H 0.202925 -0.757180 -0.431668 0.192 Uiso 0.542(17) 1 calc R U P A 2
C26 C 0.1176(8) -0.8562(7) -0.47854(19) 0.171(2) Uani 1 1 d . . . . .
H26A H 0.223949 -0.847549 -0.491324 0.256 Uiso 1 1 calc R U . . .
H26B H 0.035637 -0.847828 -0.500551 0.256 Uiso 1 1 calc R U . . .
H26C H 0.108467 -0.939061 -0.465130 0.256 Uiso 1 1 calc R U . . .
C27A C 0.271(2) -0.7047(19) -0.4274(8) 0.211(15) Uani 0.458(17) 1 d . . P A 1
H27A H 0.262146 -0.673648 -0.398227 0.317 Uiso 0.458(17) 1 calc R U P A 1
H27B H 0.311466 -0.637236 -0.445650 0.317 Uiso 0.458(17) 1 calc R U P A 1
H27C H 0.345897 -0.775894 -0.428116 0.317 Uiso 0.458(17) 1 calc R U P A 1
C27B C 0.110(2) -0.6407(10) -0.4592(4) 0.151(7) Uani 0.542(17) 1 d . . P A 2
H27D H 0.004451 -0.606852 -0.466787 0.226 Uiso 0.542(17) 1 calc R U P A 2
H27E H 0.177785 -0.643580 -0.484444 0.226 Uiso 0.542(17) 1 calc R U P A 2
H27F H 0.159386 -0.586501 -0.437789 0.226 Uiso 0.542(17) 1 calc R U P A 2

loop_
_atom_site_aniso_label
_atom_site_aniso_U_11
_atom_site_aniso_U_22
_atom_site_aniso_U_33
_atom_site_aniso_U_23
_atom_site_aniso_U_13
_atom_site_aniso_U_12
C1 0.0654(19) 0.104(3) 0.071(2) -0.002(2) 0.0140(16) 0.0320(19)
C2 0.0394(14) 0.159(3) 0.065(2) -0.009(2) -0.0065(14) 0.0258(19)
C3 0.0380(12) 0.121(3) 0.0463(17) -0.0117(19) 0.0008(12) -0.0096(15)
O3 0.0406(8) 0.162(2) 0.0507(13) -0.0169(14) 0.0014(9) -0.0044(13)
C4 0.0458(13) 0.086(2) 0.0522(18) -0.0051(16) 0.0052(12) -0.0067(14)
C5 0.0369(11) 0.088(2) 0.0407(14) -0.0074(15) 0.0008(11) -0.0004(13)
C6 0.0399(12) 0.095(2) 0.0455(16) 0.0063(15) 0.0019(12) 0.0096(13)
O6 0.0349(8) 0.162(2) 0.0520(12) -0.0190(14) -0.0021(9) 0.0005(12)
C7 0.0400(12) 0.0772(19) 0.0509(17) 0.0057(15) 0.0002(12) 0.0075(13)
C8 0.0397(11) 0.0603(17) 0.0452(15) -0.0021(13) 0.0019(11) 0.0005(12)
C9 0.0432(12) 0.0656(18) 0.0555(17) 0.0006(15) 0.0014(11) 0.0066(13)
C10 0.0479(14) 0.073(2) 0.0564(18) -0.0041(15) 0.0094(13) 0.0061(14)
C11 0.0781(19) 0.084(2) 0.075(2) 0.0136(19) 0.0191(17) 0.0358(18)
C12 0.085(2) 0.085(2) 0.068(2) 0.0247(19) 0.0132(18) 0.0303(18)
C13 0.0608(14) 0.0542(17) 0.0535(17) 0.0045(14) 0.0082(14) 0.0037(14)
C14 0.0425(11) 0.0555(16) 0.0453(15) 0.0010(13) 0.0012(11) -0.0003(12)
C15 0.0651(17) 0.078(2) 0.0529(18) 0.0072(15) 0.0094(14) 0.0138(15)
C16 0.0834(19) 0.077(2) 0.060(2) -0.0026(16) 0.0202(16) 0.0107(18)
C17 0.0704(16) 0.0665(19) 0.0500(16) 0.0073(15) 0.0058(13) -0.0005(15)
C18 0.096(2) 0.068(2) 0.078(2) -0.0023(18) 0.023(2) -0.0121(18)
C19 0.089(2) 0.087(2) 0.089(3) -0.030(2) 0.023(2) -0.0167(19)
C20 0.104(2) 0.083(2) 0.061(2) 0.0105(18) 0.0220(18) 0.009(2)
C21 0.222(6) 0.151(4) 0.087(3) 0.058(3) 0.048(4) 0.080(4)
C22 0.119(3) 0.090(2) 0.057(2) 0.0054(19) 0.0221(19) -0.011(2)
C23 0.174(4) 0.096(3) 0.087(3) -0.006(2) 0.058(3) -0.016(3)
C24 0.160(4) 0.106(3) 0.086(3) -0.009(2) 0.047(3) -0.024(3)
C25 0.231(7) 0.136(5) 0.113(4) -0.009(4) 0.082(5) -0.006(5)
C26 0.183(6) 0.214(6) 0.115(4) -0.047(4) 0.045(4) -0.001(5)
C27A 0.189(17) 0.173(17) 0.27(3) -0.131(19) 0.110(18) -0.079(15)
C27B 0.258(19) 0.080(7) 0.115(8) 0.007(6) 0.082(10) 0.003(7)

loop_
_atom_type_symbol
_atom_type_description
_atom_type_scat_dispersion_real
_atom_type_scat_dispersion_imag
_atom_type_scat_source
C C 0.0015 0.0009 'International Tables Vol C Tables 4.2.6.8 and 6.1.1.4'
H H 0.0000 0.0000 'International Tables Vol C Tables 4.2.6.8 and 6.1.1.4'
D D 0.0000 0.0000 'International Tables Vol C Tables 4.2.6.8 and 6.1.1.4'
O O 0.0056 0.0036 'International Tables Vol C Tables 4.2.6.8 and 6.1.1.4'

loop_
_exptl_crystal_face_index_h
_exptl_crystal_face_index_k
_exptl_crystal_face_index_l
_exptl_crystal_face_perp_dist
-2 -1 -7 0.0680
2 1 7 0.0570
1 -5 6 0.1800
0 3 -4 0.1530
3 0 -10 0.4630
-2 0 7 0.3940

loop_
_geom_angle_atom_site_label_1
_geom_angle_atom_site_label_2
_geom_angle_atom_site_label_3
_geom_angle
_geom_angle_site_symmetry_1
_geom_angle_site_symmetry_3
_geom_angle_publ_flag
C2 C1 C10 114.5(3) . . ?
C2 C1 H1A 108.6 . . ?
C10 C1 H1A 108.6 . . ?
C2 C1 H1B 108.6 . . ?
C10 C1 H1B 108.6 . . ?
H1A C1 H1B 107.6 . . ?
C1 C2 C3 111.7(3) . . ?
C1 C2 H2A 109.3 . . ?
C3 C2 H2A 109.3 . . ?
C1 C2 H2B 109.3 . . ?
C3 C2 H2B 109.3 . . ?
H2A C2 H2B 107.9 . . ?
O3 C3 C2 112.1(3) . . ?
O3 C3 C4 108.8(2) . . ?
C2 C3 C4 110.7(2) . . ?
O3 C3 H3A 108.4 . . ?
C2 C3 H3A 108.4 . . ?
C4 C3 H3A 108.4 . . ?
C3 O3 H3 114(4) . . ?
C3 C4 C5 115.9(3) . . ?
C3 C4 H4A 108.3 . . ?
C5 C4 H4A 108.3 . . ?
C3 C4 H4B 108.3 . . ?
C5 C4 H4B 108.3 . . ?
H4A C4 H4B 107.4 . . ?
C4 C5 C6 108.7(2) . . ?
C4 C5 C10 113.3(2) . . ?
C6 C5 C10 113.4(2) . . ?
C4 C5 D5A 107.0 . . ?
C6 C5 D5A 107.0 . . ?
C10 C5 D5A 107.0 . . ?
O6 C6 C7 108.2(2) . . ?
O6 C6 C5 112.4(2) . . ?
C7 C6 C5 111.8(2) . . ?
O6 C6 H6A 108.1 . . ?
C7 C6 H6A 108.1 . . ?
C5 C6 H6A 108.1 . . ?
C6 O6 H6 110(3) . . ?
C6 C7 C8 115.2(2) . . ?
C6 C7 H7A 108.5 . . ?
C8 C7 H7A 108.5 . . ?
C6 C7 H7B 108.5 . . ?
C8 C7 H7B 108.5 . . ?
H7A C7 H7B 107.5 . . ?
C7 C8 C14 112.9(2) . . ?
C7 C8 C9 111.44(19) . . ?
C14 C8 C9 108.28(19) . . ?
C7 C8 H8A 108.0 . . ?
C14 C8 H8A 108.0 . . ?
C9 C8 H8A 108.0 . . ?
C11 C9 C8 111.3(2) . . ?
C11 C9 C10 114.3(2) . . ?
C8 C9 C10 112.2(2) . . ?
C11 C9 H9A 106.1 . . ?
C8 C9 H9A 106.1 . . ?
C10 C9 H9A 106.1 . . ?
C19 C10 C1 106.0(3) . . ?
C19 C10 C9 111.3(2) . . ?
C1 C10 C9 112.2(2) . . ?
C19 C10 C5 111.2(2) . . ?
C1 C10 C5 106.6(2) . . ?
C9 C10 C5 109.4(2) . . ?
C12 C11 C9 114.1(3) . . ?
C12 C11 H11A 108.7 . . ?
C9 C11 H11A 108.7 . . ?
C12 C11 H11B 108.7 . . ?
C9 C11 H11B 108.7 . . ?
H11A C11 H11B 107.6 . . ?
C11 C12 C13 112.4(3) . . ?
C11 C12 H12A 109.1 . . ?
C13 C12 H12A 109.1 . . ?
C11 C12 H12B 109.1 . . ?
C13 C12 H12B 109.1 . . ?
H12A C12 H12B 107.9 . . ?
C14 C13 C12 106.1(2) . . ?
C14 C13 C18 112.0(2) . . ?
C12 C13 C18 111.3(2) . . ?
C14 C13 C17 100.5(2) . . ?
C12 C13 C17 116.7(2) . . ?
C18 C13 C17 109.8(2) . . ?
C8 C14 C13 114.9(2) . . ?
C8 C14 C15 118.8(2) . . ?
C13 C14 C15 104.6(2) . . ?
C8 C14 H14A 105.9 . . ?
C13 C14 H14A 105.9 . . ?
C15 C14 H14A 105.9 . . ?
C14 C15 C16 103.6(2) . . ?
C14 C15 H15A 111.0 . . ?
C16 C15 H15A 111.0 . . ?
C14 C15 H15B 111.0 . . ?
C16 C15 H15B 111.0 . . ?
H15A C15 H15B 109.0 . . ?
C15 C16 C17 107.5(2) . . ?
C15 C16 H16A 110.2 . . ?
C17 C16 H16A 110.2 . . ?
C15 C16 H16B 110.2 . . ?
C17 C16 H16B 110.2 . . ?
H16A C16 H16B 108.5 . . ?
C16 C17 C20 111.8(2) . . ?
C16 C17 C13 103.7(2) . . ?
C20 C17 C13 119.5(2) . . ?
C16 C17 H17A 107.1 . . ?
C20 C17 H17A 107.1 . . ?
C13 C17 H17A 107.1 . . ?
C13 C18 H18A 109.5 . . ?
C13 C18 H18B 109.5 . . ?
H18A C18 H18B 109.5 . . ?
C13 C18 H18C 109.5 . . ?
H18A C18 H18C 109.5 . . ?
H18B C18 H18C 109.5 . . ?
C10 C19 H19A 109.5 . . ?
C10 C19 H19B 109.5 . . ?
H19A C19 H19B 109.5 . . ?
C10 C19 H19C 109.5 . . ?
H19A C19 H19C 109.5 . . ?
H19B C19 H19C 109.5 . . ?
C21 C20 C22 111.4(3) . . ?
C21 C20 C17 113.8(3) . . ?
C22 C20 C17 111.7(3) . . ?
C21 C20 H20A 106.5 . . ?
C22 C20 H20A 106.5 . . ?
C17 C20 H20A 106.5 . . ?
C20 C21 H21A 109.5 . . ?
C20 C21 H21B 109.5 . . ?
H21A C21 H21B 109.5 . . ?
C20 C21 H21C 109.5 . . ?
H21A C21 H21C 109.5 . . ?
H21B C21 H21C 109.5 . . ?
C23 C22 C20 117.5(3) . . ?
C23 C22 H22A 107.9 . . ?
C20 C22 H22A 107.9 . . ?
C23 C22 H22B 107.9 . . ?
C20 C22 H22B 107.9 . . ?
H22A C22 H22B 107.2 . . ?
C22 C23 C24 116.7(3) . . ?
C22 C23 H23A 108.1 . . ?
C24 C23 H23A 108.1 . . ?
C22 C23 H23B 108.1 . . ?
C24 C23 H23B 108.1 . . ?
H23A C23 H23B 107.3 . . ?
C25 C24 C23 123.8(4) . . ?
C25 C24 H24A 106.4 . . ?
C23 C24 H24A 106.4 . . ?
C25 C24 H24B 106.4 . . ?
C23 C24 H24B 106.4 . . ?
H24A C24 H24B 106.5 . . ?
C27B C25 C24 129.6(7) . . ?
C27B C25 C26 113.0(7) . . ?
C24 C25 C26 113.7(5) . . ?
C24 C25 C27A 106.1(10) . . ?
C26 C25 C27A 108.6(7) . . ?
C24 C25 H25A 109.5 . . ?
C26 C25 H25A 109.5 . . ?
C27A C25 H25A 109.5 . . ?
C27B C25 H25B 96.4 . . ?
C24 C25 H25B 96.4 . . ?
C26 C25 H25B 96.4 . . ?
C25 C26 H26A 109.5 . . ?
C25 C26 H26B 109.5 . . ?
H26A C26 H26B 109.5 . . ?
C25 C26 H26C 109.5 . . ?
H26A C26 H26C 109.5 . . ?
H26B C26 H26C 109.5 . . ?
C25 C27A H27A 109.5 . . ?
C25 C27A H27B 109.5 . . ?
H27A C27A H27B 109.5 . . ?
C25 C27A H27C 109.5 . . ?
H27A C27A H27C 109.5 . . ?
H27B C27A H27C 109.5 . . ?
C25 C27B H27D 109.5 . . ?
C25 C27B H27E 109.5 . . ?
H27D C27B H27E 109.5 . . ?
C25 C27B H27F 109.5 . . ?
H27D C27B H27F 109.5 . . ?
H27E C27B H27F 109.5 . . ?

loop_
_geom_bond_atom_site_label_1
_geom_bond_atom_site_label_2
_geom_bond_distance
_geom_bond_site_symmetry_2
_geom_bond_publ_flag
C1 C2 1.503(5) . ?
C1 C10 1.541(4) . ?
C1 H1A 0.9700 . ?
C1 H1B 0.9700 . ?
C2 C3 1.511(5) . ?
C2 H2A 0.9700 . ?
C2 H2B 0.9700 . ?
C3 O3 1.426(3) . ?
C3 C4 1.511(4) . ?
C3 H3A 0.9800 . ?
O3 H3 0.76(4) . ?
C4 C5 1.518(4) . ?
C4 H4A 0.9700 . ?
C4 H4B 0.9700 . ?
C5 C6 1.538(3) . ?
C5 C10 1.557(4) . ?
C5 D5A 0.9800 . ?
C6 O6 1.427(3) . ?
C6 C7 1.512(4) . ?
C6 H6A 0.9800 . ?
O6 H6 0.85(4) . ?
C7 C8 1.514(4) . ?
C7 H7A 0.9700 . ?
C7 H7B 0.9700 . ?
C8 C14 1.523(3) . ?
C8 C9 1.542(3) . ?
C8 H8A 0.9800 . ?
C9 C11 1.525(4) . ?
C9 C10 1.554(4) . ?
C9 H9A 0.9800 . ?
C10 C19 1.527(4) . ?
C11 C12 1.521(5) . ?
C11 H11A 0.9700 . ?
C11 H11B 0.9700 . ?
C12 C13 1.527(4) . ?
C12 H12A 0.9700 . ?
C12 H12B 0.9700 . ?
C13 C14 1.526(4) . ?
C13 C18 1.533(4) . ?
C13 C17 1.558(4) . ?
C14 C15 1.531(4) . ?
C14 H14A 0.9800 . ?
C15 C16 1.537(4) . ?
C15 H15A 0.9700 . ?
C15 H15B 0.9700 . ?
C16 C17 1.541(4) . ?
C16 H16A 0.9700 . ?
C16 H16B 0.9700 . ?
C17 C20 1.541(4) . ?
C17 H17A 0.9800 . ?
C18 H18A 0.9600 . ?
C18 H18B 0.9600 . ?
C18 H18C 0.9600 . ?
C19 H19A 0.9600 . ?
C19 H19B 0.9600 . ?
C19 H19C 0.9600 . ?
C20 C21 1.520(5) . ?
C20 C22 1.531(5) . ?
C20 H20A 0.9800 . ?
C21 H21A 0.9600 . ?
C21 H21B 0.9600 . ?
C21 H21C 0.9600 . ?
C22 C23 1.483(5) . ?
C22 H22A 0.9700 . ?
C22 H22B 0.9700 . ?
C23 C24 1.491(5) . ?
C23 H23A 0.9700 . ?
C23 H23B 0.9700 . ?
C24 C25 1.411(6) . ?
C24 H24A 0.9700 . ?
C24 H24B 0.9700 . ?
C25 C27B 1.244(10) . ?
C25 C26 1.536(7) . ?
C25 C27A 1.62(2) . ?
C25 H25A 0.9800 . ?
C25 H25B 0.9800 . ?
C26 H26A 0.9600 . ?
C26 H26B 0.9600 . ?
C26 H26C 0.9600 . ?
C27A H27A 0.9600 . ?
C27A H27B 0.9600 . ?
C27A H27C 0.9600 . ?
C27B H27D 0.9600 . ?
C27B H27E 0.9600 . ?
C27B H27F 0.9600 . ?

loop_
_geom_hbond_atom_site_label_D
_geom_hbond_atom_site_label_H
_geom_hbond_atom_site_label_A
_geom_hbond_distance_DH
_geom_hbond_distance_HA
_geom_hbond_distance_DA
_geom_hbond_angle_DHA
_geom_hbond_site_symmetry_A
_geom_hbond_publ_flag
O3 H3 O6 0.76(4) 2.10(4) 2.846(2) 169(5) 1_455 yes
O6 H6 O3 0.85(4) 1.98(4) 2.819(3) 167(4) 4_535 yes

loop_
_geom_torsion_atom_site_label_1
_geom_torsion_atom_site_label_2
_geom_torsion_atom_site_label_3
_geom_torsion_atom_site_label_4
_geom_torsion
_geom_torsion_site_symmetry_1
_geom_torsion_site_symmetry_2
_geom_torsion_site_symmetry_3
_geom_torsion_site_symmetry_4
_geom_torsion_publ_flag
C10 C1 C2 C3 58.9(4) . . . . ?
C1 C2 C3 O3 70.2(3) . . . . ?
C1 C2 C3 C4 -51.5(3) . . . . ?
O3 C3 C4 C5 -74.9(3) . . . . ?
C2 C3 C4 C5 48.6(3) . . . . ?
C3 C4 C5 C6 -177.1(2) . . . . ?
C3 C4 C5 C10 -50.1(3) . . . . ?
C4 C5 C6 O6 -161.7(2) . . . . ?
C10 C5 C6 O6 71.3(3) . . . . ?
C4 C5 C6 C7 76.3(3) . . . . ?
C10 C5 C6 C7 -50.7(3) . . . . ?
O6 C6 C7 C8 -74.7(3) . . . . ?
C5 C6 C7 C8 49.7(3) . . . . ?
C6 C7 C8 C14 -173.7(2) . . . . ?
C6 C7 C8 C9 -51.5(3) . . . . ?
C7 C8 C9 C11 -176.4(3) . . . . ?
C14 C8 C9 C11 -51.6(3) . . . . ?
C7 C8 C9 C10 54.1(3) . . . . ?
C14 C8 C9 C10 178.9(2) . . . . ?
C2 C1 C10 C19 -174.9(3) . . . . ?
C2 C1 C10 C9 63.4(4) . . . . ?
C2 C1 C10 C5 -56.3(3) . . . . ?
C11 C9 C10 C19 -59.5(3) . . . . ?
C8 C9 C10 C19 68.3(3) . . . . ?
C11 C9 C10 C1 59.1(3) . . . . ?
C8 C9 C10 C1 -173.0(2) . . . . ?
C11 C9 C10 C5 177.2(2) . . . . ?
C8 C9 C10 C5 -54.9(3) . . . . ?
C4 C5 C10 C19 165.6(2) . . . . ?
C6 C5 C10 C19 -69.9(3) . . . . ?
C4 C5 C10 C1 50.5(3) . . . . ?
C6 C5 C10 C1 175.0(2) . . . . ?
C4 C5 C10 C9 -71.1(3) . . . . ?
C6 C5 C10 C9 53.5(3) . . . . ?
C8 C9 C11 C12 51.0(4) . . . . ?
C10 C9 C11 C12 179.4(3) . . . . ?
C9 C11 C12 C13 -53.8(4) . . . . ?
C11 C12 C13 C14 55.2(3) . . . . ?
C11 C12 C13 C18 -66.8(3) . . . . ?
C11 C12 C13 C17 166.1(3) . . . . ?
C7 C8 C14 C13 -176.2(2) . . . . ?
C9 C8 C14 C13 59.9(3) . . . . ?
C7 C8 C14 C15 -51.4(3) . . . . ?
C9 C8 C14 C15 -175.3(2) . . . . ?
C12 C13 C14 C8 -60.9(3) . . . . ?
C18 C13 C14 C8 60.7(3) . . . . ?
C17 C13 C14 C8 177.16(19) . . . . ?
C12 C13 C14 C15 167.1(2) . . . . ?
C18 C13 C14 C15 -71.3(3) . . . . ?
C17 C13 C14 C15 45.2(3) . . . . ?
C8 C14 C15 C16 -163.9(2) . . . . ?
C13 C14 C15 C16 -34.2(3) . . . . ?
C14 C15 C16 C17 9.3(3) . . . . ?
C15 C16 C17 C20 148.2(3) . . . . ?
C15 C16 C17 C13 18.2(3) . . . . ?
C14 C13 C17 C16 -38.3(3) . . . . ?
C12 C13 C17 C16 -152.4(3) . . . . ?
C18 C13 C17 C16 79.8(3) . . . . ?
C14 C13 C17 C20 -163.6(3) . . . . ?
C12 C13 C17 C20 82.3(3) . . . . ?
C18 C13 C17 C20 -45.5(3) . . . . ?
C16 C17 C20 C21 -174.8(4) . . . . ?
C13 C17 C20 C21 -53.5(4) . . . . ?
C16 C17 C20 C22 58.0(4) . . . . ?
C13 C17 C20 C22 179.3(3) . . . . ?
C21 C20 C22 C23 64.0(5) . . . . ?
C17 C20 C22 C23 -167.5(4) . . . . ?
C20 C22 C23 C24 -178.5(4) . . . . ?
C22 C23 C24 C25 175.4(6) . . . . ?
C23 C24 C25 C27B -22.0(17) . . . . ?
C23 C24 C25 C26 -178.5(6) . . . . ?
C23 C24 C25 C27A 62.3(10) . . . . ?
